data_4328957
loop_
_publ_author_name
'Yu-Chun Chuang'
'Chi-Tsun Liu'
'Chou-Fu Sheu'
'Wei-Lun Ho'
'Gene-Hsiang Lee'
'Chih-Cheh Wang'
'Yu Wang'

_publ_section_title
;
 New Iron(II) Spin Crossover Coordination Polymers [Fe(\m-atrz)3]X2.2H2O
 (X = ClO4-, BF4-) and [Fe(\m-atrz)(\m-pyz)(NCS)2].4H2O with an
 Interesting Solvent Effect
;
_journal_name_full 'Inorganic Chemistry'
_journal_page_first 4663
_journal_page_last 4671
_journal_paper_doi 10.1021/ic202626c
_journal_volume 51
_journal_year 2012
_chemical_formula_structural C10H8FeN12S2
_chemical_formula_sum 'C10 H8 Fe N12 S2'
_chemical_formula_weight 416.22
_space_group_IT_number 12
_symmetry_cell_setting monoclinic
_symmetry_space_group_name_Hall '-C 2y'
_symmetry_space_group_name_H-M 'C 1 2/m 1'
_audit_author_name 'Yu-Chun Chuang'
_audit_creation_date 2012-03-08T00:31
_audit_creation_method 'from EXP file using GSAS2CIF'
_audit_update_record ' 2012-03-08T00:31  Initial CIF as created by GSAS2CIF'
_cell_angle_alpha 90.0
_cell_angle_beta 116.3961(26)
_cell_angle_gamma 90.0
_cell_formula_units_Z 2
_cell_length_a 12.6181(4)
_cell_length_b 7.17262(17)
_cell_length_c 12.0508(4)
_cell_measurement_temperature 423
_cell_volume 976.95(6)
_computing_structure_refinement GSAS
_diffrn_ambient_temperature 423
_diffrn_detector Mar3450
_diffrn_measurement_device_type Mar3450
_diffrn_radiation_polarisn_ratio 0.95
_diffrn_radiation_probe x-ray
_diffrn_radiation_type synchrotron
_diffrn_radiation_wavelength 1.0
_diffrn_source synchrotron
_exptl_absorpt_correction_T_max 1.00000
_exptl_absorpt_correction_T_min 1.00000
_exptl_absorpt_process_details
;   GSAS Absorption/surface roughness correction: function number 0
 No correction is applied.
;
_exptl_crystal_density_diffrn 1.415
_exptl_crystal_F_000 420
_pd_block_id 2012-03-08T00:31|0305|Yu-Chun_Chuang|Mar3450
_pd_calc_method 'Rietveld Refinement'
_pd_char_colour red
_pd_meas_2theta_range_inc 0.0153
_pd_meas_2theta_range_max 48.73503
_pd_meas_2theta_range_min 0.2066
_pd_meas_number_of_points 3173
_pd_phase_name 'from Fe-2D-RT.cif'
_pd_proc_2theta_range_inc 0.0153
_pd_proc_2theta_range_max 48.76147
_pd_proc_2theta_range_min 0.23304
_pd_proc_info_datetime 2012-03-08T00:31:26
_pd_proc_ls_background_function
;   GSAS Background function number 1 with 16 terms.
 Shifted Chebyshev function of 1st kind
      1:    850.394     2:   -613.922     3:   -199.272     4:    163.452    
      5:   -64.8304     6:   -107.970     7:    70.3551     8:    1.89372    
      9:   -57.4236    10:    42.1322    11:    4.59402    12:   -30.9905    
     13:    18.0104    14:    12.7802    15:   -8.45683    16:   -6.99245    
;
_pd_proc_ls_peak_cutoff 0.01000
_pd_proc_ls_profile_function
;
 CW Profile function number 2 with  18 terms
 Profile coefficients for Simpson's rule integration of pseudovoigt function
 C.J. Howard (1982). J. Appl. Cryst.,15,615-620.
 P. Thompson, D.E. Cox & J.B. Hastings (1987). J. Appl. Cryst.,20,79-83.
 Peak tails are ignored  where the intensity is below 0.0100 times the peak
   Aniso. broadening axis   0.0   0.0   1.0
;
_pd_proc_ls_prof_R_factor 0.0424
_pd_proc_ls_prof_wR_expected 0.0276
_pd_proc_ls_prof_wR_factor 0.0653
_pd_proc_number_of_points 3173
_refine_ls_goodness_of_fit_all 2.39
_refine_ls_hydrogen_treatment constr
_refine_ls_matrix_type full
_refine_ls_number_parameters 17
_refine_ls_number_restraints 14
_refine_ls_R_Fsqd_factor 0.10456
_refine_ls_shift/su_max 0.00
_refine_ls_shift/su_mean 0.00
_reflns_d_resolution_high 1.211
_reflns_d_resolution_low 10.794
_reflns_limit_h_max 13
_reflns_limit_h_min 0
_reflns_limit_k_max 7
_reflns_limit_k_min 0
_reflns_limit_l_max 11
_reflns_limit_l_min -12
_reflns_number_total 323
_cod_data_source_file ic202626c_si_002_8.cif
_cod_data_source_block CCDC-870753
_cod_original_cell_volume 976.94(4)
_cod_database_code 4328957
_cod_database_fobs_code 4328957
_gsas_exptl_extinct_corr_t_min 1.00000
_gsas_exptl_extinct_corr_t_max 1.00000

loop_
_symmetry_equiv_pos_site_id
_symmetry_equiv_pos_as_xyz
1 +x,+y,+z
2 -x,+y,-z
-1 -x,-y,-z
-2 +x,-y,+z
101 +x+1/2,+y+1/2,+z
102 -x+1/2,+y+1/2,-z
-101 -x+1/2,-y+1/2,-z
-102 +x+1/2,-y+1/2,+z

loop_
_atom_site_type_symbol
_atom_site_label
_atom_site_fract_x
_atom_site_fract_y
_atom_site_fract_z
_atom_site_occupancy
_atom_site_thermal_displace_type
_atom_site_U_iso_or_equiv
_atom_site_symmetry_multiplicity
Fe Fe1 0.0 0.0 0.5 1.0 Uiso 0.0546 2
N N1 -0.0349 0.0 0.65624 1.0 Uiso 0.09654 4
N N2 -0.15405 0.0 0.64439 1.0 Uiso 0.11929 4
C C2 -0.13929 0.0 0.7568 1.0 Uiso 0.09428 4
N N3 -0.02459 0.0 0.84727 1.0 Uiso 0.09327 4
C C1 0.03164 0.0 0.77366 1.0 Uiso 0.07922 4
N N4 0.0376 0.0 0.97755 1.0 Uiso 0.09448 4
S S1 -0.39209 0.0 0.16256 1.0 Uiso 0.13328 4
C C3 -0.27073 0.0 0.29267 1.0 Uiso 0.10396 4
N N5 -0.17887 0.0 0.37676 1.0 Uiso 0.05203 4
N N6 0.0 0.29543 0.5 1.0 Uiso 0.05501 4
C C4 0.08053 0.40122 0.48722 1.0 Uiso 0.04539 8
H H1A 0.114 0.0 0.807 1.0 Uiso 0.047 4
H H2A -0.203 0.0 0.776 1.0 Uiso 0.068 4
H H4A 0.141 0.341 0.478 1.0 Uiso 0.041 8

loop_
_atom_type_symbol
_atom_type_number_in_cell
_atom_type_scat_dispersion_real
_atom_type_scat_dispersion_imag
_atom_type_scat_Cromer_Mann_a1
_atom_type_scat_Cromer_Mann_a2
_atom_type_scat_Cromer_Mann_a3
_atom_type_scat_Cromer_Mann_a4
_atom_type_scat_Cromer_Mann_b1
_atom_type_scat_Cromer_Mann_b2
_atom_type_scat_Cromer_Mann_b3
_atom_type_scat_Cromer_Mann_b4
_atom_type_scat_Cromer_Mann_c
_atom_type_scat_source
Fe 2.0 0.000 0.000 11.7695 4.76110 7.35730 0.30720 3.52220 15.3535 2.30450 76.8805 1.03690 International_Tables_Vol_C
N 24.0 0.000 0.000 12.2126 0.00570 3.13220 9.89330 2.01250 28.9975 1.16630 0.58260 -11.529 International_Tables_Vol_C
C 20.0 0.000 0.000 2.31000 20.8439 1.02000 10.2075 1.58860 0.56870 0.86500 51.6512 0.21560 International_Tables_Vol_C
S 4.0 0.000 0.000 6.90530 1.46790 5.20340 22.2151 1.43790 0.25360 1.58630 56.1720 0.86690 International_Tables_Vol_C
H 16.0 0.000 0.000 0.49300 10.5109 0.32291 26.1257 0.14019 3.14236 0.04081 57.7997 0.00304 International_Tables_Vol_C

loop_
_geom_angle_atom_site_label_1
_geom_angle_atom_site_label_2
_geom_angle_atom_site_label_3
_geom_angle
_geom_angle_site_symmetry_1
_geom_angle_site_symmetry_3
_geom_angle_publ_flag
N1 Fe1 N1 180.0 1_555 2_556 n
N1 Fe1 N5 92.6579(30) 1_555 1_555 n
N1 Fe1 N5 87.3421(30) 1_555 2_556 n
N1 Fe1 N6 90.0 1_555 1_555 n
N1 Fe1 N6 90.0 1_555 -1_556 n
N1 Fe1 N5 87.3421(30) 2_556 1_555 n
N1 Fe1 N5 92.6579(30) 2_556 2_556 n
N1 Fe1 N6 90.0 2_556 1_555 n
N1 Fe1 N6 90.0 2_556 -1_556 n
N5 Fe1 N5 180.0 1_555 2_556 n
N5 Fe1 N6 90.0 1_555 1_555 n
N5 Fe1 N6 90.0 1_555 -1_556 n
N5 Fe1 N6 90.0 2_556 1_555 n
N5 Fe1 N6 90.0 2_556 -1_556 n
N6 Fe1 N6 180.0 1_555 -1_556 n
Fe1 N1 N2 122.0684(25) 1_555 1_555 n
Fe1 N1 C1 133.4261(22) 1_555 1_555 n
N2 N1 C1 104.5055(28) 1_555 1_555 n
N1 N2 C2 103.8484(28) 1_555 1_555 n
N2 C2 N3 116.4921(26) 1_555 1_555 n
N2 C2 H2A 121.7976 1_555 1_555 n
N3 C2 H2A 121.7104 1_555 1_555 n
C2 N3 C1 98.8397(30) 1_555 1_555 n
C2 N3 N4 138.9424(19) 1_555 1_555 n
C1 N3 N4 122.2179(25) 1_555 1_555 n
N1 C1 N3 116.3144(27) 1_555 1_555 n
N1 C1 H1A 122.1289 1_555 1_555 n
N3 C1 H1A 121.5567 1_555 1_555 n
N3 N4 N4 108.6371(28) 1_555 2_557 n
S1 C3 N5 172.7264(4) 1_555 1_555 n
Fe1 N5 C3 167.7817(6) 1_555 1_555 n
Fe1 N6 C4 124.7629 1_555 1_555 n
Fe1 N6 C4 124.7629 1_555 2_556 n
C4 N6 C4 110.4742(22) 1_555 2_556 n
N6 C4 C4 124.7629(11) 1_555 -2_565 n
N6 C4 H4A 117.4177 1_555 1_555 n
C4 C4 H4A 117.8189 -2_565 1_555 n

loop_
_geom_bond_atom_site_label_1
_geom_bond_atom_site_label_2
_geom_bond_distance
_geom_bond_site_symmetry_2
_geom_bond_publ_flag
Fe1 N1 2.11566(6) 1_555 n
Fe1 N1 2.11566(6) 2_556 n
Fe1 N5 2.07824(9) 1_555 n
Fe1 N5 2.07824(9) 2_556 n
Fe1 N6 2.11901(5) 1_555 n
Fe1 N6 2.11901(5) -1_556 n
N1 Fe1 2.11566(6) 1_555 n
N1 N2 1.44566(5) 1_555 n
N1 C2 2.15004(6) 1_555 n
N1 C1 1.28482(5) 1_555 n
N2 N1 1.44566(5) 1_555 n
N2 C2 1.28262(4) 1_555 n
N2 C1 2.16129(9) 1_555 n
C2 N1 2.15004(6) 1_555 n
C2 N2 1.28262(4) 1_555 n
C2 N3 1.37122(6) 1_555 n
C2 C1 2.07447(8) 1_555 n
C2 H2A 0.930190 1_555 n
N3 C2 1.37122(6) 1_555 n
N3 C1 1.36014(4) 1_555 n
N3 N4 1.40904(5) 1_555 n
C1 N1 1.28482(5) 1_555 n
C1 N2 2.16129(9) 1_555 n
C1 C2 2.07447(8) 1_555 n
C1 N3 1.36014(4) 1_555 n
C1 H1A 0.93281 1_555 n
N4 N3 1.40904(5) 1_555 n
N4 N4 1.28432(4) 2_557 n
S1 C3 1.63354(7) 1_555 n
C3 S1 1.63354(7) 1_555 n
C3 N5 1.15159(5) 1_555 n
N5 Fe1 2.07824(9) 1_555 n
N5 C3 1.15159(5) 1_555 n
N6 Fe1 2.11901(5) 1_555 n
N6 C4 1.330780 1_555 n
N6 C4 1.330780 2_556 n
C4 N6 1.330780 1_555 n
C4 C4 1.417040 -2_565 n
C4 H4A 0.925540 1_555 n
H1A C1 0.93281 1_555 n
H2A C2 0.930190 1_555 n
H4A C4 0.925540 1_555 n
